data_7061905
loop_
_publ_author_name
'Ding, Shan'
'Cheng, Cong'
'Xu, Jia-Hui'
'Tang, Zhe'
'Yang, Guang-Sheng'
'Peng, Shuai-Feng'
'Yu, Lin-Qun'
'Jiang, Chun-Jie'
'Su, Zhong-Min'

_publ_section_title
;
 A water-stable Zn4O-based MOF decorated with carbazolyl chromophores for
 multi-responsive fluorescence sensing of Fe3+, Cr2O72&#x2212; and
 nitro-compounds
;
_journal_issue 39
_journal_name_full 'New Journal of Chemistry'
_journal_page_first 18710
_journal_page_last 18717
_journal_paper_doi 10.1039/D2NJ03236H
_journal_volume 46
_journal_year 2022
_chemical_formula_moiety '0.25(C270 H180 N12 O52 S24 Zn16)'
_chemical_formula_sum 'C99 H115 N13 O23 S6 Zn4'
_chemical_formula_weight 2308.87
_chemical_name_common Cz-MOF-1
_space_group_crystal_system cubic
_space_group_IT_number 225
_space_group_name_Hall '-F 4 2 3'
_space_group_name_H-M_alt 'F m -3 m'
_atom_sites_solution_hydrogens mixed
_audit_creation_date 2022-08-31
_audit_creation_method
;
Olex2 1.2
(compiled 2018.05.29 svn.r3508 for OlexSys, GUI svn.r5506)
;
_audit_update_record
;
2022-08-31 deposited with the CCDC.	2022-09-02 downloaded from the CCDC.
;
_cell_angle_alpha 90
_cell_angle_beta 90
_cell_angle_gamma 90
_cell_formula_units_Z 8
_cell_length_a 29.171(2)
_cell_length_b 29.171(2)
_cell_length_c 29.171(2)
_cell_measurement_reflns_used 5659
_cell_measurement_temperature 293(2)
_cell_measurement_theta_max 23.36
_cell_measurement_theta_min 2.32
_cell_volume 24823(3)
_computing_cell_refinement 'SAINT+ Ver. 2016.5-0 (Bruker-AXS, 2016)'
_computing_data_collection 'APEX3 Ver. 2016.5-0 (Bruker-AXS, 2016)'
_computing_data_reduction 'SAINT+ Ver. 2016.5-0 (Bruker-AXS, 2016)'
_computing_molecular_graphics 'Olex2 (Dolomanov et al., 2009)'
_computing_publication_material 'Olex2 (Dolomanov et al., 2009)'
_computing_structure_refinement 'ShelXL (Sheldrick, 2015)'
_computing_structure_solution 'XT (Sheldrick, 2015a)'
_diffrn_ambient_temperature 293(2)
_diffrn_detector_area_resol_mean 7.9
_diffrn_detector_type 'Bruker D8 VENTURE'
_diffrn_measured_fraction_theta_full 0.985
_diffrn_measured_fraction_theta_max 0.985
_diffrn_measurement_device 'three-circle diffractometer'
_diffrn_measurement_device_type 'Bruker APEX-II CCD'
_diffrn_measurement_method '\f and \w scans'
_diffrn_radiation_type MoK\a
_diffrn_radiation_wavelength 0.71069
_diffrn_reflns_av_R_equivalents 0.0933
_diffrn_reflns_av_unetI/netI 0.0256
_diffrn_reflns_Laue_measured_fraction_full 0.985
_diffrn_reflns_Laue_measured_fraction_max 0.985
_diffrn_reflns_limit_h_max 34
_diffrn_reflns_limit_h_min -26
_diffrn_reflns_limit_k_max 34
_diffrn_reflns_limit_k_min -33
_diffrn_reflns_limit_l_max 34
_diffrn_reflns_limit_l_min -34
_diffrn_reflns_number 31619
_diffrn_reflns_point_group_measured_fraction_full 0.985
_diffrn_reflns_point_group_measured_fraction_max 0.985
_diffrn_reflns_theta_full 24.993
_diffrn_reflns_theta_max 24.993
_diffrn_reflns_theta_min 1.396
_diffrn_standards_number 0
_exptl_absorpt_coefficient_mu 0.930
_exptl_absorpt_correction_T_max 0.617
_exptl_absorpt_correction_T_min 0.567
_exptl_absorpt_correction_type multi-scan
_exptl_absorpt_process_details
;
SADABS-2016/2 (Krause et al., 2015) was used for absorption correction.
;
_exptl_crystal_colour colorless
_exptl_crystal_density_diffrn 1.236
_exptl_crystal_density_meas ?
_exptl_crystal_density_method 'not measured'
_exptl_crystal_description block
_exptl_crystal_F_000 9600
_exptl_crystal_size_max 0.62
_exptl_crystal_size_mid 0.56
_exptl_crystal_size_min 0.52
_refine_diff_density_max 1.420
_refine_diff_density_min -0.498
_refine_diff_density_rms 0.106
_refine_ls_extinction_coef 0.00009(5)
_refine_ls_extinction_expression Fc^*^=kFc[1+0.001xFc^2^\l^3^/sin(2\q)]^-1/4^
_refine_ls_extinction_method 'SHELXL-2016/4 (Sheldrick 2016)'
_refine_ls_goodness_of_fit_ref 1.021
_refine_ls_hydrogen_treatment constr
_refine_ls_matrix_type full
_refine_ls_number_parameters 252
_refine_ls_number_reflns 1139
_refine_ls_number_restraints 965
_refine_ls_restrained_S_all 0.891
_refine_ls_R_factor_all 0.1264
_refine_ls_R_factor_gt 0.0949
_refine_ls_shift/su_max 0.000
_refine_ls_shift/su_mean 0.000
_refine_ls_structure_factor_coef Fsqd
_refine_ls_weighting_details 'w=1/[\s^2^(Fo^2^)+(0.2000P)^2^+500.0000P] where P=(Fo^2^+2Fc^2^)/3'
_refine_ls_weighting_scheme calc
_refine_ls_wR_factor_gt 0.2608
_refine_ls_wR_factor_ref 0.3312
_reflns_Friedel_coverage 0.000
_reflns_number_gt 718
_reflns_number_total 1139
_reflns_threshold_expression 'I > 2\s(I)'
_cod_data_source_file d2nj03236h2.cif
_cod_data_source_block Cz-MOF-1
_cod_depositor_comments
;
The following automatic conversions were performed:

data item '_exptl_absorpt_correction_type' value 'Multi scan' was
changed to 'multi-scan' in accordance with the
/home/data/users/saulius/crontab/automatic-downloads/rss-feeds/RSC/lib/dictionaries/cif_core.dic
dictionary named 'cif_core.dic' version 2.4.2 last updated on
2011-04-26.

data item '_exptl_crystal_density_meas' value 'none' was changed to
'?' -- the value is perceived as not measured.

Automatic conversion script
Id: cif_fix_values 7556 2019-12-06 15:28:31Z antanas 

 Adding full bibliography for 7061905.cif.
;
_cod_original_cell_volume 24823(5)
_cod_database_code 7061905
_shelx_shelxl_version_number 2016/4
_shelx_space_group_comment
;
The symmetry employed for this shelxl refinement is uniquely defined
by the following loop, which should always be used as a source of
symmetry information in preference to the above space-group names.
They are only intended as comments.
;
_olex2_refinement_description
;
1. Fixed Uiso
 At 1.2 times of:
  All C(H) groups, All C(H,H) groups
 At 1.5 times of:
  All C(H,H,H) groups
2. Restrained distances
 C8-C6 = C1-C2
 1.45 with sigma of 0.01
 C22-C23
 1.5 with sigma of 0.001
 C23-N1
 2.45 with sigma of 0.02
 C9-C3
 1.45 with sigma of 0.01
 C5-C10
 1.45 with sigma of 0.01
 S1-C2 = S1-C7 = S2-C7 = S2-C6
 1.75 with sigma of 0.01
 O3-O2 = O4-O5
 2.25 with sigma of 0.01
 C1-C2 = C4-C3 = C5-C4 = C8-C6
 1.45 with sigma of 0.01
 C5-C6 = C4-C7 = C3-C2
 1.38 with sigma of 0.001
 O5-C8 = O4-C8 = O3-C1 = O2-C1
 1.25 with sigma of 0.01
 N1-C13
 1.45 with sigma of 0.01
 C16-C21 = C16-C17
 1.38 with sigma of 0.01
 N1-C21 = N1-C13
 1.5 with sigma of 0.01
 N1-C13 = N1-C21
 1.39 with sigma of 0.01
 N1-C16 = N1-C14
 2.28 with sigma of 0.01
 N1-C22
 1.45 with sigma of 0.01
 C21-C22
 2.54 with sigma of 0.01
 C22-C13
 2.54 with sigma of 0.01
 C16-C14
 1.45 with sigma of 0.02
 C9-C2 = C6-C10
 2.5 with sigma of 0.01
 C5-C10 = C9-C3
 1.5 with sigma of 0.02
 C14-C16
 1.45 with sigma of 0.001
 C2-C9 \\sim C6-C10
 with sigma of 0.02
 C4-C10 \\sim C4-C9
 with sigma of 0.02
 S1-C3 \\sim S1-C4 \\sim S2-C4 \\sim S2-C5
 with sigma of 0.02
 O4-C6 \\sim O5-C6 \\sim O3-C2 \\sim O2-C2
 with sigma of 0.02
 C16-C15 \\sim C16-C13
 with sigma of 0.02
 C17-C14 \\sim C21-C14
 with sigma of 0.02
3. Restrained planarity
 S1, S2, O4, O3, O2, O5, C3, C5, C2, C9, C6, C7, C1, C8, C4, C10
 with sigma of 0.01
 S1, S2, O4, O3, O2, O5, C3, C5, C2, C6, C7, C1, C8, C4, C10
 with sigma of 0.01
 C16, C14, C15, C10, C11, C12, C13
 with sigma of 0.01
 N1, C16, C14, C15, C10, C11, C12, C13
 with sigma of 0.1
 N1, C16, C14, C15, C17, C21, C10, C11, C12, C13
 with sigma of 0.01
 N1, C16, C14, C18, C20, C15, C17, C21, C10, C19, C11, C12, C13
 with sigma of 0.01
 N1, C16, C14, C18, C20, C15, C17, C21, C10, C19, C11, C22, C12, C13
 with sigma of 0.01
 N1, C5, C17, C16, C21, C20, C19, C18, C10, C11, C12, C13, C14, C15, C22
 with sigma of 0.01
4. Uiso/Uaniso restraints and constraints
C3 \\sim C5 \\sim C2 \\sim C9 \\sim C6 \\sim C7 \\sim C1 \\sim C8 \\sim C17
\\sim C16 \\sim C21 \\sim C20 \\sim C19 \\sim C18 \\sim C4 \\sim C10 \\sim C11
\\sim C12 \\sim C13 \\sim C14 \\sim C15 \\sim C22 \\sim C23 \\sim O1 \\sim O4
\\sim O3 \\sim O2 \\sim O5 \\sim S1 \\sim S2 \\sim N1: within 3.8A with sigma
of 0.01 and sigma for terminal atoms of 0.03
5. Others
 Fixed Sof: S1(0.125) S2(0.125) O4(0.125) O3(0.125) O2(0.125) O5(0.125)
 N1(0.125) C3(0.125) C5(0.125) C2(0.125) C9(0.125) H9A(0.125) H9B(0.125)
 H9C(0.125) C6(0.125) C7(0.0625) C1(0.125) C8(0.125) C17(0.125) H17(0.125)
 C16(0.125) C21(0.125) C20(0.125) H20(0.125) C19(0.125) H19(0.125) C18(0.125)
 H18(0.125) C4(0.125) C10(0.125) C11(0.125) H11(0.125) C12(0.125) H12(0.125)
 C13(0.125) C14(0.125) C15(0.125) H15(0.125) C22(0.125) H22A(0.125) H22B(0.125)
 C23(0.125) H23A(0.125) H23B(0.125) H23C(0.125)
6.a Riding coordinates:
 C9(H9A,H9B,H9C), C23(H23A,H23B,H23C)
6.b Secondary CH2 refined with riding coordinates:
 C22(H22A,H22B)
6.c Aromatic/amide H refined with riding coordinates:
 C17(H17), C20(H20), C19(H19), C18(H18), C11(H11), C12(H12), C15(H15)
6.d Fitted hexagon refined as free rotating group:
 C17(C16,C21,C20,C19,C18), C10(C11,C12,C13,C14,C15)
;
_smtbx_masks_void_probe_radius 1.2
_smtbx_masks_void_truncation_radius 1.2
_olex2_submission_special_instructions 'No special instructions were received'

loop_
_space_group_symop_operation_xyz
'x, y, z'
'-y, x, z'
'-x, -y, z'
'y, -x, z'
'x, -y, -z'
'y, x, -z'
'-x, y, -z'
'-y, -x, -z'
'z, x, y'
'-x, z, y'
'-z, -x, y'
'x, -z, y'
'z, -x, -y'
'x, z, -y'
'-z, x, -y'
'-x, -z, -y'
'y, z, x'
'-z, -y, -x'
'-z, y, x'
'z, y, -x'
'z, -y, x'
'y, -z, -x'
'-y, -z, x'
'-y, z, -x'
'x, y+1/2, z+1/2'
'-y, x+1/2, z+1/2'
'-x, -y+1/2, z+1/2'
'y, -x+1/2, z+1/2'
'x, -y+1/2, -z+1/2'
'y, x+1/2, -z+1/2'
'-x, y+1/2, -z+1/2'
'-y, -x+1/2, -z+1/2'
'z, x+1/2, y+1/2'
'-x, z+1/2, y+1/2'
'-z, -x+1/2, y+1/2'
'x, -z+1/2, y+1/2'
'z, -x+1/2, -y+1/2'
'x, z+1/2, -y+1/2'
'-z, x+1/2, -y+1/2'
'-x, -z+1/2, -y+1/2'
'y, z+1/2, x+1/2'
'-z, -y+1/2, -x+1/2'
'-z, y+1/2, x+1/2'
'z, y+1/2, -x+1/2'
'z, -y+1/2, x+1/2'
'y, -z+1/2, -x+1/2'
'-y, -z+1/2, x+1/2'
'-y, z+1/2, -x+1/2'
'x+1/2, y, z+1/2'
'-y+1/2, x, z+1/2'
'-x+1/2, -y, z+1/2'
'y+1/2, -x, z+1/2'
'x+1/2, -y, -z+1/2'
'y+1/2, x, -z+1/2'
'-x+1/2, y, -z+1/2'
'-y+1/2, -x, -z+1/2'
'z+1/2, x, y+1/2'
'-x+1/2, z, y+1/2'
'-z+1/2, -x, y+1/2'
'x+1/2, -z, y+1/2'
'z+1/2, -x, -y+1/2'
'x+1/2, z, -y+1/2'
'-z+1/2, x, -y+1/2'
'-x+1/2, -z, -y+1/2'
'y+1/2, z, x+1/2'
'-z+1/2, -y, -x+1/2'
'-z+1/2, y, x+1/2'
'z+1/2, y, -x+1/2'
'z+1/2, -y, x+1/2'
'y+1/2, -z, -x+1/2'
'-y+1/2, -z, x+1/2'
'-y+1/2, z, -x+1/2'
'x+1/2, y+1/2, z'
'-y+1/2, x+1/2, z'
'-x+1/2, -y+1/2, z'
'y+1/2, -x+1/2, z'
'x+1/2, -y+1/2, -z'
'y+1/2, x+1/2, -z'
'-x+1/2, y+1/2, -z'
'-y+1/2, -x+1/2, -z'
'z+1/2, x+1/2, y'
'-x+1/2, z+1/2, y'
'-z+1/2, -x+1/2, y'
'x+1/2, -z+1/2, y'
'z+1/2, -x+1/2, -y'
'x+1/2, z+1/2, -y'
'-z+1/2, x+1/2, -y'
'-x+1/2, -z+1/2, -y'
'y+1/2, z+1/2, x'
'-z+1/2, -y+1/2, -x'
'-z+1/2, y+1/2, x'
'z+1/2, y+1/2, -x'
'z+1/2, -y+1/2, x'
'y+1/2, -z+1/2, -x'
'-y+1/2, -z+1/2, x'
'-y+1/2, z+1/2, -x'
'-x, -y, -z'
'y, -x, -z'
'x, y, -z'
'-y, x, -z'
'-x, y, z'
'-y, -x, z'
'x, -y, z'
'y, x, z'
'-z, -x, -y'
'x, -z, -y'
'z, x, -y'
'-x, z, -y'
'-z, x, y'
'-x, -z, y'
'z, -x, y'
'x, z, y'
'-y, -z, -x'
'z, y, x'
'z, -y, -x'
'-z, -y, x'
'-z, y, -x'
'-y, z, x'
'y, z, -x'
'y, -z, x'
'-x, -y+1/2, -z+1/2'
'y, -x+1/2, -z+1/2'
'x, y+1/2, -z+1/2'
'-y, x+1/2, -z+1/2'
'-x, y+1/2, z+1/2'
'-y, -x+1/2, z+1/2'
'x, -y+1/2, z+1/2'
'y, x+1/2, z+1/2'
'-z, -x+1/2, -y+1/2'
'x, -z+1/2, -y+1/2'
'z, x+1/2, -y+1/2'
'-x, z+1/2, -y+1/2'
'-z, x+1/2, y+1/2'
'-x, -z+1/2, y+1/2'
'z, -x+1/2, y+1/2'
'x, z+1/2, y+1/2'
'-y, -z+1/2, -x+1/2'
'z, y+1/2, x+1/2'
'z, -y+1/2, -x+1/2'
'-z, -y+1/2, x+1/2'
'-z, y+1/2, -x+1/2'
'-y, z+1/2, x+1/2'
'y, z+1/2, -x+1/2'
'y, -z+1/2, x+1/2'
'-x+1/2, -y, -z+1/2'
'y+1/2, -x, -z+1/2'
'x+1/2, y, -z+1/2'
'-y+1/2, x, -z+1/2'
'-x+1/2, y, z+1/2'
'-y+1/2, -x, z+1/2'
'x+1/2, -y, z+1/2'
'y+1/2, x, z+1/2'
'-z+1/2, -x, -y+1/2'
'x+1/2, -z, -y+1/2'
'z+1/2, x, -y+1/2'
'-x+1/2, z, -y+1/2'
'-z+1/2, x, y+1/2'
'-x+1/2, -z, y+1/2'
'z+1/2, -x, y+1/2'
'x+1/2, z, y+1/2'
'-y+1/2, -z, -x+1/2'
'z+1/2, y, x+1/2'
'z+1/2, -y, -x+1/2'
'-z+1/2, -y, x+1/2'
'-z+1/2, y, -x+1/2'
'-y+1/2, z, x+1/2'
'y+1/2, z, -x+1/2'
'y+1/2, -z, x+1/2'
'-x+1/2, -y+1/2, -z'
'y+1/2, -x+1/2, -z'
'x+1/2, y+1/2, -z'
'-y+1/2, x+1/2, -z'
'-x+1/2, y+1/2, z'
'-y+1/2, -x+1/2, z'
'x+1/2, -y+1/2, z'
'y+1/2, x+1/2, z'
'-z+1/2, -x+1/2, -y'
'x+1/2, -z+1/2, -y'
'z+1/2, x+1/2, -y'
'-x+1/2, z+1/2, -y'
'-z+1/2, x+1/2, y'
'-x+1/2, -z+1/2, y'
'z+1/2, -x+1/2, y'
'x+1/2, z+1/2, y'
'-y+1/2, -z+1/2, -x'
'z+1/2, y+1/2, x'
'z+1/2, -y+1/2, -x'
'-z+1/2, -y+1/2, x'
'-z+1/2, y+1/2, -x'
'-y+1/2, z+1/2, x'
'y+1/2, z+1/2, -x'
'y+1/2, -z+1/2, x'

loop_
_atom_site_label
_atom_site_type_symbol
_atom_site_fract_x
_atom_site_fract_y
_atom_site_fract_z
_atom_site_U_iso_or_equiv
_atom_site_adp_type
_atom_site_occupancy
_atom_site_site_symmetry_order
_atom_site_calc_flag
_atom_site_refinement_flags_posn
_atom_site_refinement_flags_adp
_atom_site_refinement_flags_occupancy
_atom_site_disorder_assembly
_atom_site_disorder_group
Zn1 Zn 0.28836(4) -0.78836(4) 0.71164(4) 0.0534(9) Uani 1 6 d S T P . .
S1 S 0.3010(4) -0.7833(3) 0.5524(7) 0.095(3) Uani 0.125 1 d D U . A -1
S2 S 0.2989(3) -0.7770(2) 0.4445(8) 0.101(4) Uani 0.125 1 d D U . A -1
O1 O 0.250000 -0.750000 0.750000 0.076(5) Uani 1 24 d S TU P . .
O4 O 0.2834(7) -0.7636(4) 0.3514(8) 0.096(8) Uani 0.125 1 d D U . A -1
O3 O 0.2172(17) -0.7379(12) 0.6462(14) 0.094(8) Uani 0.125 1 d D U . A -1
O2 O 0.2834(18) -0.7774(11) 0.6491(13) 0.090(4) Uani 0.125 1 d D U . A -1
O5 O 0.2171(7) -0.7244(5) 0.3546(9) 0.089(7) Uani 0.125 1 d D U . A -1
N1 N 0.0672(5) -0.6194(5) 0.4525(2) 0.113(4) Uani 0.125 1 d D U . A -1
C3 C 0.2243(6) -0.7376(5) 0.5483(6) 0.099(3) Uani 0.125 1 d D U . A -1
C5 C 0.2232(4) -0.7326(4) 0.4563(3) 0.102(3) Uani 0.125 1 d D U . A -1
C2 C 0.2542(6) -0.7568(5) 0.5795(6) 0.097(4) Uani 0.125 1 d D U . A -1
C9 C 0.1825(6) -0.7133(7) 0.5582(12) 0.103(6) Uani 0.125 1 d D U . A -1
H9A H 0.173048 -0.699604 0.529069 0.155 Uiso 0.125 1 d R . . A -1
H9B H 0.187668 -0.689044 0.580889 0.155 Uiso 0.125 1 d R . . A -1
H9C H 0.158418 -0.733984 0.569279 0.155 Uiso 0.125 1 d R . . A -1
C6 C 0.2513(4) -0.7477(4) 0.4214(5) 0.102(4) Uani 0.125 1 d D U . A -1
C7 C 0.2791(5) -0.7679(4) 0.4996(7) 0.100(4) Uani 0.0625 1 d D U . A -1
C1 C 0.2512(14) -0.7573(9) 0.6291(7) 0.091(4) Uani 0.125 1 d D U . A -1
C8 C 0.2506(6) -0.7450(4) 0.3717(5) 0.099(4) Uani 0.125 1 d D U . A -1
C17 C 0.0332(5) -0.7263(6) 0.4032(3) 0.113(4) Uani 0.125 1 d D U . A -1
H17 H 0.049207 -0.754113 0.397607 0.136 Uiso 0.125 1 calc R . . A -1
C16 C 0.0557(4) -0.6895(5) 0.4233(3) 0.112(4) Uani 0.125 1 d DG U . A -1
C21 C 0.0322(5) -0.6488(6) 0.4315(3) 0.114(4) Uani 0.125 1 d DG U . A -1
C20 C -0.0138(5) -0.6450(7) 0.4195(4) 0.114(4) Uani 0.125 1 d G U . A -1
H20 H -0.029809 -0.617207 0.425025 0.137 Uiso 0.125 1 calc R . . A -1
C19 C -0.0363(4) -0.6819(8) 0.3993(4) 0.114(5) Uani 0.125 1 d G U . A -1
H19 H -0.067665 -0.679260 0.391100 0.137 Uiso 0.125 1 calc R . . A -1
C18 C -0.0128(5) -0.7225(7) 0.3912(4) 0.114(5) Uani 0.125 1 d G U . A -1
H18 H -0.028158 -0.747714 0.377391 0.137 Uiso 0.125 1 calc R . . A -1
C4 C 0.2384(5) -0.7439(4) 0.5019(5) 0.100(3) Uani 0.125 1 d D U . A -1
C10 C 0.1811(4) -0.7076(5) 0.4532(2) 0.105(4) Uani 0.125 1 d D U . A -1
C11 C 0.1896(4) -0.6645(5) 0.4716(3) 0.106(4) Uani 0.125 1 d G U . A -1
H11 H 0.219253 -0.657226 0.482944 0.127 Uiso 0.125 1 calc R . . A -1
C12 C 0.1548(5) -0.6321(4) 0.4734(3) 0.110(4) Uani 0.125 1 d G U . A -1
H12 H 0.160600 -0.602591 0.485974 0.132 Uiso 0.125 1 calc R . . A -1
C13 C 0.1114(4) -0.6427(4) 0.4568(2) 0.111(4) Uani 0.125 1 d DG U . A -1
C14 C 0.1029(4) -0.6859(5) 0.4384(2) 0.112(4) Uani 0.125 1 d DG U . A -1
C15 C 0.1377(4) -0.7183(4) 0.4366(2) 0.109(4) Uani 0.125 1 d DG U . A -1
H15 H 0.131861 -0.747778 0.424059 0.131 Uiso 0.125 1 calc R . . A -1
C22 C 0.0590(7) -0.5735(5) 0.4671(4) 0.114(4) Uani 0.125 1 d D U . A -1
H22A H 0.041816 -0.557056 0.442818 0.136 Uiso 0.125 1 calc RS T P A -1
H22B H 0.088686 -0.557649 0.471338 0.136 Uiso 0.125 1 calc R . . A -1
C23 C 0.0323(13) -0.5715(13) 0.5110(8) 0.118(9) Uani 0.125 1 d D U . A -1
H23A H 0.005567 -0.552518 0.503467 0.176 Uiso 0.125 1 d R . . A -1
H23B H 0.045777 -0.560938 0.539837 0.176 Uiso 0.125 1 d R . . A -1
H23C H 0.022747 -0.603528 0.514087 0.176 Uiso 0.125 1 d R . . A -1

loop_
_atom_site_aniso_label
_atom_site_aniso_U_11
_atom_site_aniso_U_22
_atom_site_aniso_U_33
_atom_site_aniso_U_23
_atom_site_aniso_U_13
_atom_site_aniso_U_12
Zn1 0.0534(9) 0.0534(9) 0.0534(9) -0.0021(5) 0.0021(5) 0.0021(5)
S1 0.094(6) 0.140(7) 0.052(4) -0.010(7) 0.001(7) 0.016(5)
S2 0.098(6) 0.148(7) 0.056(5) -0.007(7) -0.003(7) 0.018(6)
O1 0.076(5) 0.076(5) 0.076(5) 0.000 0.000 0.000
O4 0.091(15) 0.154(16) 0.044(13) -0.014(15) -0.011(15) 0.007(15)
O3 0.088(14) 0.135(14) 0.060(13) -0.004(13) -0.007(13) 0.005(14)
O2 0.089(7) 0.123(7) 0.057(6) -0.005(7) -0.002(7) 0.010(6)
O5 0.089(13) 0.141(15) 0.036(11) -0.011(14) -0.007(14) 0.004(13)
N1 0.110(8) 0.154(8) 0.075(6) -0.004(8) -0.006(7) 0.011(7)
C3 0.098(6) 0.140(7) 0.058(5) -0.007(7) -0.002(7) 0.014(6)
C5 0.101(6) 0.146(7) 0.060(5) -0.007(7) -0.003(7) 0.014(6)
C2 0.096(6) 0.138(7) 0.057(5) -0.007(7) -0.002(7) 0.014(6)
C9 0.103(11) 0.147(12) 0.060(10) -0.001(11) -0.006(11) 0.015(11)
C6 0.100(6) 0.146(7) 0.060(5) -0.007(7) -0.003(7) 0.015(6)
C7 0.098(7) 0.144(7) 0.057(5) -0.007(7) -0.002(7) 0.015(6)
C1 0.090(6) 0.126(7) 0.058(5) -0.006(6) -0.002(7) 0.012(6)
C8 0.097(8) 0.145(8) 0.056(6) -0.008(8) -0.004(8) 0.016(7)
C17 0.109(8) 0.154(8) 0.076(6) -0.005(8) -0.005(8) 0.011(7)
C16 0.109(7) 0.154(8) 0.074(6) -0.005(7) -0.005(7) 0.012(7)
C21 0.110(8) 0.155(8) 0.076(6) -0.005(8) -0.005(7) 0.011(7)
C20 0.110(8) 0.156(8) 0.077(7) -0.005(8) -0.004(8) 0.011(7)
C19 0.110(9) 0.156(9) 0.078(7) -0.004(9) -0.004(8) 0.011(8)
C18 0.110(8) 0.155(9) 0.078(7) -0.004(8) -0.004(8) 0.011(8)
C4 0.099(6) 0.143(7) 0.058(5) -0.007(7) -0.002(7) 0.014(6)
C10 0.103(7) 0.148(7) 0.064(5) -0.007(7) -0.003(7) 0.013(6)
C11 0.104(7) 0.148(7) 0.067(5) -0.007(7) -0.003(7) 0.013(6)
C12 0.107(7) 0.152(8) 0.071(6) -0.005(7) -0.004(7) 0.012(7)
C13 0.108(7) 0.153(8) 0.073(6) -0.005(7) -0.004(7) 0.012(7)
C14 0.109(7) 0.153(8) 0.074(6) -0.006(7) -0.004(7) 0.012(7)
C15 0.106(7) 0.151(7) 0.070(5) -0.005(7) -0.003(7) 0.013(6)
C22 0.110(8) 0.155(8) 0.076(7) -0.005(8) -0.004(8) 0.011(7)
C23 0.118(16) 0.164(16) 0.070(16) -0.004(15) -0.011(15) 0.015(15)

loop_
_atom_type_symbol
_atom_type_description
_atom_type_scat_dispersion_real
_atom_type_scat_dispersion_imag
_atom_type_scat_source
C C 0.0033 0.0016 'International Tables Vol C Tables 4.2.6.8 and 6.1.1.4'
H H 0.0000 0.0000 'International Tables Vol C Tables 4.2.6.8 and 6.1.1.4'
N N 0.0061 0.0033 'International Tables Vol C Tables 4.2.6.8 and 6.1.1.4'
O O 0.0106 0.0060 'International Tables Vol C Tables 4.2.6.8 and 6.1.1.4'
S S 0.1246 0.1234 'International Tables Vol C Tables 4.2.6.8 and 6.1.1.4'
Zn Zn 0.2839 1.4301 'International Tables Vol C Tables 4.2.6.8 and 6.1.1.4'

loop_
_geom_angle_atom_site_label_1
_geom_angle_atom_site_label_2
_geom_angle_atom_site_label_3
_geom_angle
_geom_angle_site_symmetry_1
_geom_angle_site_symmetry_3
_geom_angle_publ_flag
O2 Zn1 O1 115.0(19) . . ?
C7 S1 C2 90.0(8) . . ?
C7 S2 C6 91.1(8) . . ?
Zn1 O1 Zn1 109.471(1) 148_446 75_535 ?
Zn1 O1 Zn1 109.471(1) . 75_535 ?
Zn1 O1 Zn1 109.471(1) . 122_646 ?
Zn1 O1 Zn1 109.471(1) 122_646 75_535 ?
Zn1 O1 Zn1 109.5 . 148_446 ?
Zn1 O1 Zn1 109.471(2) 148_446 122_646 ?
C1 O2 Zn1 127(4) . . ?
C13 N1 C21 112.2(5) . . ?
C22 N1 C21 123.7(8) . . ?
C22 N1 C13 124.1(8) . . ?
C2 C3 C9 127.1(10) . . ?
C2 C3 C4 113.0(11) . . ?
C4 C3 C9 119.9(13) . . ?
C6 C5 C4 115.2(10) . . ?
C6 C5 C10 128.8(7) . . ?
C10 C5 C4 116.0(7) . . ?
C3 C2 S1 112.0(11) . . ?
C3 C2 C1 129(2) . . ?
C1 C2 S1 119(2) . . ?
C3 C9 H9A 105.4 . . ?
C3 C9 H9B 111.3 . . ?
C3 C9 H9C 111.8 . . ?
H9A C9 H9B 109.4 . . ?
H9A C9 H9C 109.5 . . ?
H9B C9 H9C 109.4 . . ?
C5 C6 S2 109.8(9) . . ?
C5 C6 C8 135.4(12) . . ?
C8 C6 S2 114.8(11) . . ?
S1 C7 S2 131.8(11) . . ?
C4 C7 S1 114.0(10) . . ?
C4 C7 S2 114.2(10) . . ?
O3 C1 O2 128.5(13) . . ?
O3 C1 C2 116.4(12) . . ?
O2 C1 C2 115.1(12) . . ?
O4 C8 O5 128.1(12) . . ?
O4 C8 C6 116.0(12) . . ?
O5 C8 C6 115.9(12) . . ?
C16 C17 H17 120.0 . . ?
C16 C17 C18 120.0 . . ?
C18 C17 H17 120.0 . . ?
C17 C16 C14 129.3(5) . . ?
C21 C16 C17 120.0 . . ?
C21 C16 C14 110.7(5) . . ?
C16 C21 N1 103.1(6) . . ?
C16 C21 C20 120.0 . . ?
C20 C21 N1 136.9(6) . . ?
C21 C20 H20 120.0 . . ?
C21 C20 C19 120.0 . . ?
C19 C20 H20 120.0 . . ?
C20 C19 H19 120.0 . . ?
C18 C19 C20 120.0 . . ?
C18 C19 H19 120.0 . . ?
C17 C18 H18 120.0 . . ?
C19 C18 C17 120.0 . . ?
C19 C18 H18 120.0 . . ?
C3 C4 C5 139.3(12) . . ?
C7 C4 C3 111.0(11) . . ?
C7 C4 C5 109.7(11) . . ?
C11 C10 C5 106.5(6) . . ?
C11 C10 C15 120.0 . . ?
C15 C10 C5 133.5(6) . . ?
C10 C11 H11 120.0 . . ?
C10 C11 C12 120.0 . . ?
C12 C11 H11 120.0 . . ?
C11 C12 H12 120.0 . . ?
C13 C12 C11 120.0 . . ?
C13 C12 H12 120.0 . . ?
C12 C13 N1 136.7(5) . . ?
C12 C13 C14 120.0 . . ?
C14 C13 N1 103.3(5) . . ?
C13 C14 C16 110.7(5) . . ?
C15 C14 C16 129.3(5) . . ?
C15 C14 C13 120.0 . . ?
C10 C15 H15 120.0 . . ?
C14 C15 C10 120.0 . . ?
C14 C15 H15 120.0 . . ?
N1 C22 H22A 109.2 . . ?
N1 C22 H22B 109.2 . . ?
N1 C22 C23 112.2(14) . . ?
H22A C22 H22B 107.9 . . ?
C23 C22 H22A 109.2 . . ?
C23 C22 H22B 109.2 . . ?
C22 C23 H23A 104.2 . . ?
C22 C23 H23B 122.6 . . ?
C22 C23 H23C 100.9 . . ?
H23A C23 H23B 109.5 . . ?
H23A C23 H23C 109.5 . . ?
H23B C23 H23C 109.5 . . ?

loop_
_geom_bond_atom_site_label_1
_geom_bond_atom_site_label_2
_geom_bond_distance
_geom_bond_site_symmetry_2
_geom_bond_publ_flag
Zn1 O1 1.9383(18) . ?
Zn1 O2 1.86(3) . ?
S1 C2 1.755(11) . ?
S1 C7 1.727(10) . ?
S2 C6 1.765(10) . ?
S2 C7 1.727(10) . ?
O1 Zn1 1.9383(18) 148_446 ?
O1 Zn1 1.9383(18) 122_646 ?
O1 Zn1 1.9383(18) 75_535 ?
O4 C8 1.249(10) . ?
O3 C1 1.247(10) . ?
O2 C1 1.252(10) . ?
O5 C8 1.251(10) . ?
N1 C21 1.469(7) . ?
N1 C13 1.462(6) . ?
N1 C22 1.426(8) . ?
C3 C2 1.3798(11) . ?
C3 C9 1.439(9) . ?
C3 C4 1.427(10) . ?
C5 C6 1.3797(11) . ?
C5 C4 1.440(10) . ?
C5 C10 1.431(8) . ?
C2 C1 1.450(8) . ?
C9 H9A 0.9801 . ?
C9 H9B 0.9805 . ?
C9 H9C 0.9807 . ?
C6 C8 1.451(8) . ?
C7 C4 1.3798(11) . ?
C17 H17 0.9500 . ?
C17 C16 1.3900 . ?
C17 C18 1.3900 . ?
C16 C21 1.3900 . ?
C16 C14 1.4495(11) . ?
C21 C20 1.3900 . ?
C20 H20 0.9500 . ?
C20 C19 1.3900 . ?
C19 H19 0.9500 . ?
C19 C18 1.3900 . ?
C18 H18 0.9500 . ?
C10 C11 1.3900 . ?
C10 C15 1.3900 . ?
C11 H11 0.9500 . ?
C11 C12 1.3900 . ?
C12 H12 0.9500 . ?
C12 C13 1.3900 . ?
C13 C14 1.3900 . ?
C14 C15 1.3900 . ?
C15 H15 0.9500 . ?
C22 H22A 0.9900 . ?
C22 H22B 0.9900 . ?
C22 C23 1.5000(11) . ?
C23 H23A 0.9802 . ?
C23 H23B 0.9793 . ?
C23 H23C 0.9800 . ?

loop_
_geom_torsion_atom_site_label_1
_geom_torsion_atom_site_label_2
_geom_torsion_atom_site_label_3
_geom_torsion_atom_site_label_4
_geom_torsion
_geom_torsion_site_symmetry_1
_geom_torsion_site_symmetry_2
_geom_torsion_site_symmetry_3
_geom_torsion_site_symmetry_4
_geom_torsion_publ_flag
Zn1 O2 C1 O3 4.9(14) . . . . ?
Zn1 O2 C1 C2 -175.0(11) . . . . ?
S1 C2 C1 O3 180.0(5) . . . . ?
S1 C2 C1 O2 -0.1(7) . . . . ?
S1 C7 C4 C3 0.0(6) . . . . ?
S1 C7 C4 C5 179.9(4) . . . . ?
S2 C6 C8 O4 -0.1(6) . . . . ?
S2 C6 C8 O5 -179.9(4) . . . . ?
S2 C7 C4 C3 180.0(4) . . . . ?
S2 C7 C4 C5 0.0(6) . . . . ?
O1 Zn1 O2 C1 -19.2(10) . . . . ?
N1 C21 C20 C19 180.0 . . . . ?
N1 C13 C14 C16 0.0 . . . . ?
N1 C13 C14 C15 180.0 . . . . ?
C3 C2 C1 O3 0.0(9) . . . . ?
C3 C2 C1 O2 179.9(6) . . . . ?
C5 C6 C8 O4 179.9(6) . . . . ?
C5 C6 C8 O5 0.1(10) . . . . ?
C5 C10 C11 C12 180.0 . . . . ?
C5 C10 C15 C14 180.0 . . . . ?
C2 S1 C7 S2 180.0(4) . . . . ?
C2 S1 C7 C4 0.0(5) . . . . ?
C2 C3 C4 C5 -179.9(7) . . . . ?
C2 C3 C4 C7 0.0(7) . . . . ?
C9 C3 C2 S1 -180.0(5) . . . . ?
C9 C3 C2 C1 0.0(10) . . . . ?
C9 C3 C4 C5 0.0(11) . . . . ?
C9 C3 C4 C7 -180.0(6) . . . . ?
C6 S2 C7 S1 -180.0(4) . . . . ?
C6 S2 C7 C4 0.0(5) . . . . ?
C6 C5 C4 C3 -180.0(7) . . . . ?
C6 C5 C4 C7 0.1(7) . . . . ?
C6 C5 C10 C11 -112.8(6) . . . . ?
C6 C5 C10 C15 67.2(6) . . . . ?
C7 S1 C2 C3 0.0(4) . . . . ?
C7 S1 C2 C1 -180.0(5) . . . . ?
C7 S2 C6 C5 0.1(4) . . . . ?
C7 S2 C6 C8 -180.0(4) . . . . ?
C17 C16 C21 N1 180.0 . . . . ?
C17 C16 C21 C20 0.0 . . . . ?
C17 C16 C14 C13 180.0 . . . . ?
C17 C16 C14 C15 0.0 . . . . ?
C16 C17 C18 C19 0.0 . . . . ?
C16 C21 C20 C19 0.0 . . . . ?
C16 C14 C15 C10 180.0 . . . . ?
C21 N1 C13 C12 180.0 . . . . ?
C21 N1 C13 C14 0.0 . . . . ?
C21 N1 C22 C23 76(2) . . . . ?
C21 C16 C14 C13 0.0 . . . . ?
C21 C16 C14 C15 180.0 . . . . ?
C21 C20 C19 C18 0.0 . . . . ?
C20 C19 C18 C17 0.0 . . . . ?
C18 C17 C16 C21 0.0 . . . . ?
C18 C17 C16 C14 180.0 . . . . ?
C4 C3 C2 S1 0.0(6) . . . . ?
C4 C3 C2 C1 179.9(5) . . . . ?
C4 C5 C6 S2 -0.1(6) . . . . ?
C4 C5 C6 C8 179.9(6) . . . . ?
C4 C5 C10 C11 67.4(5) . . . . ?
C4 C5 C10 C15 -112.6(5) . . . . ?
C10 C5 C6 S2 -179.8(5) . . . . ?
C10 C5 C6 C8 0.2(11) . . . . ?
C10 C5 C4 C3 -0.2(10) . . . . ?
C10 C5 C4 C7 179.9(5) . . . . ?
C10 C11 C12 C13 0.0 . . . . ?
C11 C10 C15 C14 0.0 . . . . ?
C11 C12 C13 N1 180.0 . . . . ?
C11 C12 C13 C14 0.0 . . . . ?
C12 C13 C14 C16 180.0 . . . . ?
C12 C13 C14 C15 0.0 . . . . ?
C13 N1 C21 C16 0.0 . . . . ?
C13 N1 C21 C20 180.0 . . . . ?
C13 N1 C22 C23 -104(2) . . . . ?
C13 C14 C15 C10 0.0 . . . . ?
C14 C16 C21 N1 0.0 . . . . ?
C14 C16 C21 C20 180.0 . . . . ?
C15 C10 C11 C12 0.0 . . . . ?
C22 N1 C21 C16 180.00(3) . . . . ?
C22 N1 C21 C20 0.00(4) . . . . ?
C22 N1 C13 C12 0.00(4) . . . . ?
C22 N1 C13 C14 180.00(3) . . . . ?

loop_
_smtbx_masks_void_nr
_smtbx_masks_void_average_x
_smtbx_masks_void_average_y
_smtbx_masks_void_average_z
_smtbx_masks_void_volume
_smtbx_masks_void_count_electrons
_smtbx_masks_void_content
1 0.000 0.000 0.500 2192.8 409.9 ?
2 0.000 0.500 0.000 2192.8 409.9 ?
3 0.149 0.149 0.149 10.9 2.2 ?
4 0.149 0.149 0.851 10.9 2.2 ?
5 0.149 0.351 0.351 10.9 2.4 ?
6 0.149 0.351 0.649 10.9 2.2 ?
7 0.149 0.649 0.351 10.9 2.2 ?
8 0.149 0.649 0.649 10.9 2.2 ?
9 0.149 0.851 0.149 10.9 2.2 ?
10 0.149 0.851 0.851 10.9 2.4 ?
11 0.500 0.000 0.000 2192.8 409.9 ?
12 0.500 0.500 0.500 2192.8 409.9 ?
13 0.351 0.149 0.351 10.9 2.3 ?
14 0.351 0.149 0.649 10.9 2.2 ?
15 0.351 0.351 0.149 10.9 2.2 ?
16 0.351 0.351 0.851 10.9 2.2 ?
17 0.351 0.649 0.149 10.9 2.2 ?
18 0.351 0.649 0.851 10.9 2.3 ?
19 0.351 0.851 0.351 10.9 2.2 ?
20 0.351 0.851 0.649 10.9 2.2 ?
21 0.649 0.149 0.351 10.9 2.2 ?
22 0.649 0.149 0.649 10.9 2.2 ?
23 0.649 0.351 0.149 10.9 2.2 ?
24 0.649 0.351 0.851 10.9 2.4 ?
25 0.649 0.649 0.149 10.9 2.2 ?
26 0.649 0.649 0.851 10.9 2.2 ?
27 0.649 0.851 0.351 10.9 2.4 ?
28 0.649 0.851 0.649 10.9 2.2 ?
29 0.851 0.149 0.149 10.9 2.2 ?
30 0.851 0.149 0.851 10.9 2.3 ?
31 0.851 0.351 0.351 10.9 2.2 ?
32 0.851 0.351 0.649 10.9 2.2 ?
33 0.851 0.649 0.351 10.9 2.3 ?
34 0.851 0.649 0.649 10.9 2.2 ?
35 0.851 0.851 0.149 10.9 2.2 ?
36 0.851 0.851 0.851 10.9 2.2 ?
